data_2021275
loop_
_publ_author_name
'Tian, Xuerui'
'Xin, Xing'
'Gao, Yuanzhe'
'Dai, Dandan'
'Huang, Jinjin'
'Han, Zhangang'

_publ_section_title
;
 Crystal structures of hybrid completely reduced phosphomolybdates and
 catalytic performance applied as molecular catalysts for the reduction of
 chromium(VI)
;
_journal_coeditor_code JR3018
_journal_issue 11
_journal_name_full 'Acta Crystallographica Section C'
_journal_page_first
;
;
_journal_paper_doi 10.1107/S2053229618013025
_journal_volume 74
_journal_year 2018
_chemical_formula_iupac
;
(C12 H14 N2)3 {Fe [Mo6 O12 (O H)3 (H P O4)3 (H2 P O4)]2}, 8H2 O
;
_chemical_formula_moiety '3(C12 H14 N2 2+), H12 Fe Mo12 O62 P8 6-, 8(H2 O)'
_chemical_formula_sum 'C36 H68 Fe Mo12 N6 O70 P8'
_chemical_formula_weight 3159.85
_space_group_crystal_system monoclinic
_space_group_IT_number 14
_space_group_name_Hall '-P 2ybc'
_space_group_name_H-M_alt 'P 1 21/c 1'
_symmetry_space_group_name_Hall '-P 2ybc'
_symmetry_space_group_name_H-M 'P 1 21/c 1'
_atom_sites_solution_hydrogens mixed
_audit_creation_method SHELXL-2014
_cell_angle_alpha 90
_cell_angle_beta 98.7010(10)
_cell_angle_gamma 90
_cell_formula_units_Z 2
_cell_length_a 11.8121(9)
_cell_length_b 22.6484(16)
_cell_length_c 16.0089(12)
_cell_measurement_reflns_used 9201
_cell_measurement_temperature 296(2)
_cell_measurement_theta_max 28.34
_cell_measurement_theta_min 2.20
_cell_volume 4233.5(5)
_computing_cell_refinement
;
SMART (Bruker, 2008)
;
_computing_data_collection
;
SMART (Bruker, 2008)
;
_computing_data_reduction
;
SAINT (Bruker, 2008)
;
_computing_molecular_graphics
;
SHELXTL (Sheldrick, 2008)
;
_computing_publication_material
;
SHELXTL (Sheldrick, 2008)
;
_computing_structure_refinement
;
SHELXL2014 (Sheldrick, 2015)
;
_computing_structure_solution
;
SHELXTL (Sheldrick, 2008)
;
_diffrn_ambient_temperature 296(2)
_diffrn_measured_fraction_theta_full 0.971
_diffrn_measured_fraction_theta_max 0.997
_diffrn_measurement_device_type 'Bruker SMART CCD area detector'
_diffrn_measurement_method 'phi and omega scans'
_diffrn_radiation_type MoK\a
_diffrn_radiation_wavelength 0.71073
_diffrn_reflns_av_R_equivalents 0.0180
_diffrn_reflns_av_unetI/netI 0.0204
_diffrn_reflns_limit_h_max 11
_diffrn_reflns_limit_h_min -14
_diffrn_reflns_limit_k_max 26
_diffrn_reflns_limit_k_min -22
_diffrn_reflns_limit_l_max 18
_diffrn_reflns_limit_l_min -19
_diffrn_reflns_number 20768
_diffrn_reflns_theta_full 25.242
_diffrn_reflns_theta_max 25.010
_diffrn_reflns_theta_min 1.962
_exptl_absorpt_coefficient_mu 2.155
_exptl_absorpt_correction_T_max 0.756
_exptl_absorpt_correction_T_min 0.685
_exptl_absorpt_correction_type multi-scan
_exptl_absorpt_process_details
;
(SADABS; Bruker, 2008)
;
_exptl_crystal_colour brown
_exptl_crystal_density_diffrn 2.479
_exptl_crystal_description block
_exptl_crystal_F_000 3072
_exptl_crystal_size_max 0.19
_exptl_crystal_size_mid 0.15
_exptl_crystal_size_min 0.13
_refine_diff_density_max 0.721
_refine_diff_density_min -0.595
_refine_ls_extinction_method none
_refine_ls_goodness_of_fit_ref 1.074
_refine_ls_hydrogen_treatment mixed
_refine_ls_matrix_type full
_refine_ls_number_parameters 628
_refine_ls_number_reflns 7432
_refine_ls_number_restraints 0
_refine_ls_restrained_S_all 1.074
_refine_ls_R_factor_all 0.0210
_refine_ls_R_factor_gt 0.0195
_refine_ls_shift/su_max 0.001
_refine_ls_shift/su_mean 0.000
_refine_ls_structure_factor_coef Fsqd
_refine_ls_weighting_details 'w=1/[\s^2^(Fo^2^)+(0.0214P)^2^+6.4728P] where P=(Fo^2^+2Fc^2^)/3'
_refine_ls_weighting_scheme calc
_refine_ls_wR_factor_gt 0.0493
_refine_ls_wR_factor_ref 0.0502
_reflns_number_gt 7075
_reflns_number_total 7432
_reflns_threshold_expression 'I > 2\s(I)'
_cod_data_source_file jr3018sup1.cif
_cod_data_source_block 3
_cod_database_code 2021275
_shelx_space_group_comment
;
The symmetry employed for this shelxl refinement is uniquely defined
by the following loop, which should always be used as a source of
symmetry information in preference to the above space-group names.
They are only intended as comments.
;
_shelxl_version_number 2.014

loop_
_space_group_symop_operation_xyz
'x, y, z'
'-x, y+1/2, -z+1/2'
'-x, -y, -z'
'x, -y-1/2, z-1/2'

loop_
_atom_site_type_symbol
_atom_site_label
_atom_site_fract_x
_atom_site_fract_y
_atom_site_fract_z
_atom_site_U_iso_or_equiv
_atom_site_adp_type
_atom_site_calc_flag
_atom_site_occupancy
Mo Mo1 0.29173(2) 0.10155(2) -0.13897(2) 0.01548(6) Uani d 1
Mo Mo2 0.58422(2) 0.13730(2) -0.11323(2) 0.01578(6) Uani d 1
Mo Mo3 0.70667(2) 0.12867(2) 0.03583(2) 0.01592(6) Uani d 1
Mo Mo4 0.36395(2) 0.05522(2) 0.18837(2) 0.01419(6) Uani d 1
Mo Mo5 0.57919(2) 0.08259(2) 0.20924(2) 0.01492(6) Uani d 1
Mo Mo6 0.19815(2) 0.06670(2) -0.01213(2) 0.01551(6) Uani d 1
Fe Fe1 0.5000 0.0000 0.0000 0.01291(11) Uani d 1
P P1 0.42471(6) 0.15907(3) 0.04509(4) 0.01395(14) Uani d 1
P P2 0.76911(6) 0.18718(3) 0.22285(5) 0.01953(15) Uani d 1
P P3 0.10178(6) 0.10738(3) 0.16149(5) 0.02016(15) Uani d 1
P P4 0.38953(7) 0.22009(3) -0.22689(5) 0.02158(16) Uani d 1
O O1 0.60533(17) 0.07110(8) -0.03128(11) 0.0166(4) Uani d 1
O O2 0.44798(16) 0.12122(8) 0.24506(11) 0.0176(4) Uani d 1
O O3 0.65325(17) 0.19655(8) -0.03302(12) 0.0200(4) Uani d 1
O O4 0.18549(17) 0.13936(8) -0.07578(12) 0.0197(4) Uani d 1
O O5 0.45048(17) 0.08830(8) -0.18085(12) 0.0182(4) Uani d 1
H H5A 0.4662 0.0513 -0.1770 0.038(10) Uiso d 1
O O6 0.54235(16) 0.14502(8) 0.09499(11) 0.0168(4) Uani d 1
O O7 0.36566(18) 0.00329(9) 0.26305(12) 0.0249(4) Uani d 1
O O8 0.25157(16) 0.01367(8) 0.09375(11) 0.0176(4) Uani d 1
H H8A 0.2830 -0.0170 0.0786 0.068(15) Uiso d 1
O O9 0.33550(16) 0.11885(8) 0.07558(11) 0.0161(4) Uani d 1
O O10 0.71037(17) 0.07104(8) 0.13729(12) 0.0183(4) Uani d 1
H H10A 0.7109 0.0339 0.1179 0.045(11) Uiso d 1
O O11 0.33592(16) 0.03812(8) -0.05589(11) 0.0161(4) Uani d 1
O O12 0.48878(16) 0.02874(8) 0.12813(11) 0.0158(4) Uani d 1
O O13 0.22022(17) 0.09800(9) 0.21252(12) 0.0218(4) Uani d 1
O O14 0.42692(16) 0.14955(8) -0.04916(11) 0.0157(4) Uani d 1
O O15 0.21073(18) 0.06543(9) -0.21747(13) 0.0254(5) Uani d 1
O O16 0.68317(18) 0.12247(9) -0.17452(13) 0.0263(5) Uani d 1
O O17 0.75679(18) 0.19221(9) 0.12701(12) 0.0233(4) Uani d 1
O O18 0.09570(18) 0.02219(9) -0.06138(13) 0.0265(5) Uani d 1
O O19 0.29620(18) 0.18141(8) -0.19907(13) 0.0246(4) Uani d 1
O O20 0.50802(18) 0.20688(9) -0.17904(13) 0.0259(5) Uani d 1
O O21 0.83426(18) 0.11294(9) 0.00918(14) 0.0283(5) Uani d 1
O O22 0.10384(17) 0.10971(9) 0.06682(12) 0.0241(4) Uani d 1
O O23 0.39470(19) 0.22459(8) 0.05370(12) 0.0234(4) Uani d 1
H H23A 0.4022 0.2399 0.1041 0.079(16) Uiso d 1
O O24 0.62769(18) 0.03663(9) 0.28820(13) 0.0254(5) Uani d 1
O O25 0.66925(17) 0.15631(8) 0.25386(12) 0.0221(4) Uani d 1
O O26 0.8794(2) 0.15572(11) 0.26037(14) 0.0359(6) Uani d 1
H H26A 0.9508 0.1581 0.2328 0.080(16) Uiso d 1
O O27 0.04978(19) 0.16256(9) 0.19178(14) 0.0308(5) Uani d 1
O O28 0.0280(2) 0.05302(11) 0.18183(17) 0.0348(6) Uani d 1
H H28A -0.003(5) 0.039(2) 0.148(3) 0.08(2) Uiso d 1
O O29 0.3885(2) 0.21579(10) -0.32086(13) 0.0373(6) Uani d 1
O O30 0.7742(2) 0.25196(9) 0.25497(15) 0.0336(5) Uani d 1
H H30A 0.7986 0.2535 0.3096 0.066(14) Uiso d 1
O O31 0.3561(2) 0.28356(9) -0.20143(15) 0.0329(5) Uani d 1
H H31A 0.3975 0.3168 -0.2193 0.072(15) Uiso d 1
C C1 1.0091(4) 0.1796(2) 0.6889(3) 0.0648(13) Uani d 1
H H1 1.0439 0.2131 0.6709 0.078 Uiso calc 1
C C2 0.9653(5) 0.1387(2) 0.6319(3) 0.0672(13) Uani d 1
H H2 0.9691 0.1443 0.5748 0.081 Uiso calc 1
C C3 0.9147(4) 0.08854(19) 0.6581(3) 0.0539(11) Uani d 1
C C4 0.9078(4) 0.08310(17) 0.7443(3) 0.0528(11) Uani d 1
H H4 0.8724 0.0503 0.7640 0.063 Uiso calc 1
C C5 0.9535(3) 0.12643(17) 0.7999(3) 0.0483(10) Uani d 1
H H5 0.9494 0.1232 0.8573 0.058 Uiso calc 1
C C6 0.8704(4) 0.0440(2) 0.5939(3) 0.0588(12) Uani d 1
H H6 0.8670 0.0545 0.5374 0.071 Uiso calc 1
C C7 0.8362(4) -0.00794(18) 0.6101(3) 0.0528(10) Uani d 1
H H7 0.8374 -0.0184 0.6664 0.063 Uiso calc 1
C C8 0.7371(5) -0.0840(2) 0.4031(3) 0.0615(13) Uani d 1
H H8 0.7255 -0.0762 0.3454 0.074 Uiso calc 1
C C9 0.7789(5) -0.04090(19) 0.4583(3) 0.0610(12) Uani d 1
H H9 0.7967 -0.0040 0.4384 0.073 Uiso calc 1
C C10 0.7949(3) -0.05206(17) 0.5448(2) 0.0440(9) Uani d 1
C C11 0.7658(4) -0.10720(17) 0.5711(2) 0.0507(11) Uani d 1
H H11 0.7737 -0.1158 0.6285 0.061 Uiso calc 1
C C12 0.7254(4) -0.14922(18) 0.5132(2) 0.0500(10) Uani d 1
H H12 0.7067 -0.1865 0.5314 0.060 Uiso calc 1
C C13 0.3812(4) 0.83311(15) 0.3958(3) 0.0448(9) Uani d 1
H H13 0.3577 0.8131 0.3454 0.054 Uiso calc 1
C C14 0.4127(3) 0.89124(14) 0.3946(2) 0.0395(9) Uani d 1
H H14 0.4109 0.9107 0.3433 0.047 Uiso calc 1
C C15 0.4473(3) 0.92112(13) 0.4698(2) 0.0302(7) Uani d 1
C C16 0.4495(4) 0.89016(16) 0.5444(2) 0.0426(9) Uani d 1
H H16 0.4731 0.9088 0.5958 0.051 Uiso calc 1
C C17 0.4170(4) 0.83217(16) 0.5429(3) 0.0472(10) Uani d 1
H H17 0.4178 0.8114 0.5932 0.057 Uiso calc 1
C C18 0.4830(3) 0.98314(14) 0.4669(2) 0.0336(8) Uani d 1
H H18 0.4814 1.0001 0.4139 0.040 Uiso calc 1
N N1 1.0032(3) 0.17258(14) 0.7703(2) 0.0496(9) Uani d 1
H H1A 1.0333 0.2052 0.8034 0.058(13) Uiso d 1
N N2 0.7125(3) -0.13723(14) 0.43059(19) 0.0454(8) Uani d 1
H H2A 0.6661 -0.1654 0.3885 0.092(17) Uiso d 1
N N3 0.3842(3) 0.80562(12) 0.4690(2) 0.0413(8) Uani d 1
H H3A 0.3691 0.7656 0.4755 0.076(15) Uiso d 1
O O1W 0.1208(3) 0.23304(12) 0.34121(19) 0.0513(7) Uani d 1
H H1WA 0.1011 0.2006 0.3049 0.12(2) Uiso d 1
H H1WB 0.1996 0.2395 0.3271 0.17(3) Uiso d 1
O O2W 0.8433(3) 0.25122(15) 0.91727(18) 0.0652(9) Uani d 1
H H2WA 0.9111 0.2461 0.9452 0.071(16) Uiso d 1
H H2WB 0.7915 0.2301 0.9423 0.11(2) Uiso d 1
O O3W 0.0547(3) 0.23455(15) 0.0109(2) 0.0785(10) Uani d 1
H H3WA 0.0755 0.2027 0.0352 0.118 Uiso d 1
H H3WB 0.0716 0.2493 -0.0345 0.118 Uiso d 1
O O4W 0.8772(12) 0.1106(5) 0.4230(6) 0.145(5) Uani d 0.5
H H4WA 0.8205 0.1294 0.4446 0.217 Uiso d 1
H H4WB 0.9402 0.1311 0.4414 0.217 Uiso d 1
O O5W 0.9039(10) 0.0537(8) 0.3586(12) 0.226(10) Uani d 0.5

loop_
_atom_site_aniso_label
_atom_site_aniso_U_11
_atom_site_aniso_U_22
_atom_site_aniso_U_33
_atom_site_aniso_U_12
_atom_site_aniso_U_13
_atom_site_aniso_U_23
Mo1 0.02102(13) 0.01320(11) 0.01198(11) 0.00036(9) 0.00167(9) 0.00130(8)
Mo2 0.02169(13) 0.01310(11) 0.01328(12) -0.00064(9) 0.00506(9) 0.00043(9)
Mo3 0.01905(13) 0.01403(11) 0.01505(12) -0.00090(9) 0.00379(9) -0.00111(9)
Mo4 0.01798(13) 0.01363(11) 0.01139(11) 0.00042(9) 0.00361(9) -0.00018(8)
Mo5 0.01785(13) 0.01473(11) 0.01218(11) 0.00060(9) 0.00223(9) -0.00128(9)
Mo6 0.01761(13) 0.01603(12) 0.01291(12) 0.00089(9) 0.00237(9) 0.00018(9)
Fe1 0.0174(3) 0.0111(2) 0.0106(2) 0.0005(2) 0.0033(2) -0.00001(19)
P1 0.0192(4) 0.0112(3) 0.0117(3) 0.0014(3) 0.0029(3) -0.0001(2)
P2 0.0197(4) 0.0199(4) 0.0188(4) -0.0018(3) 0.0024(3) -0.0046(3)
P3 0.0185(4) 0.0232(4) 0.0199(4) 0.0017(3) 0.0064(3) -0.0024(3)
P4 0.0333(4) 0.0149(3) 0.0162(4) 0.0000(3) 0.0024(3) 0.0055(3)
O1 0.0222(10) 0.0122(9) 0.0156(9) -0.0001(7) 0.0037(8) -0.0006(7)
O2 0.0206(10) 0.0174(9) 0.0152(9) 0.0003(8) 0.0038(8) -0.0036(7)
O3 0.0278(11) 0.0134(9) 0.0191(10) -0.0017(8) 0.0045(8) -0.0002(7)
O4 0.0215(11) 0.0184(9) 0.0186(10) 0.0038(8) 0.0012(8) 0.0006(8)
O5 0.0260(11) 0.0118(9) 0.0174(10) 0.0003(8) 0.0049(8) -0.0014(7)
O6 0.0194(10) 0.0171(9) 0.0140(9) -0.0001(8) 0.0029(8) 0.0002(7)
O7 0.0319(12) 0.0251(11) 0.0185(10) -0.0016(9) 0.0068(9) 0.0049(8)
O8 0.0231(10) 0.0145(9) 0.0153(9) -0.0003(8) 0.0033(8) -0.0008(7)
O9 0.0178(10) 0.0175(9) 0.0129(9) 0.0003(7) 0.0024(7) 0.0008(7)
O10 0.0226(11) 0.0151(9) 0.0177(10) 0.0021(8) 0.0047(8) -0.0012(7)
O11 0.0232(10) 0.0124(9) 0.0138(9) 0.0031(7) 0.0065(8) 0.0024(7)
O12 0.0191(10) 0.0137(9) 0.0152(9) 0.0005(7) 0.0040(8) -0.0021(7)
O13 0.0220(11) 0.0275(11) 0.0166(10) 0.0033(8) 0.0051(8) -0.0034(8)
O14 0.0208(10) 0.0141(9) 0.0129(9) 0.0003(7) 0.0044(8) -0.0010(7)
O15 0.0305(12) 0.0262(11) 0.0186(10) -0.0041(9) 0.0003(9) -0.0016(8)
O16 0.0293(12) 0.0288(11) 0.0228(11) -0.0019(9) 0.0102(9) -0.0026(9)
O17 0.0265(11) 0.0223(10) 0.0212(10) -0.0065(8) 0.0038(9) -0.0039(8)
O18 0.0265(12) 0.0286(11) 0.0234(11) -0.0067(9) 0.0011(9) -0.0002(9)
O19 0.0295(12) 0.0187(10) 0.0242(11) -0.0007(8) -0.0004(9) 0.0092(8)
O20 0.0318(12) 0.0194(10) 0.0265(11) -0.0004(9) 0.0051(9) 0.0097(8)
O21 0.0251(12) 0.0306(11) 0.0300(12) 0.0017(9) 0.0071(9) -0.0006(9)
O22 0.0195(11) 0.0338(11) 0.0193(10) 0.0070(9) 0.0038(8) -0.0006(9)
O23 0.0393(13) 0.0140(9) 0.0168(10) 0.0048(8) 0.0041(9) -0.0022(8)
O24 0.0290(12) 0.0263(11) 0.0199(10) 0.0043(9) 0.0009(9) 0.0032(8)
O25 0.0250(11) 0.0230(10) 0.0190(10) -0.0051(8) 0.0052(8) -0.0068(8)
O26 0.0261(12) 0.0574(15) 0.0251(12) 0.0118(11) 0.0065(10) 0.0041(11)
O27 0.0276(12) 0.0284(11) 0.0384(13) 0.0053(9) 0.0115(10) -0.0062(10)
O28 0.0385(15) 0.0349(13) 0.0314(14) -0.0138(11) 0.0067(11) -0.0033(11)
O29 0.0647(17) 0.0294(12) 0.0172(11) -0.0113(11) 0.0042(11) 0.0056(9)
O30 0.0465(15) 0.0233(11) 0.0307(13) -0.0089(10) 0.0053(11) -0.0100(9)
O31 0.0420(14) 0.0143(10) 0.0446(14) 0.0017(9) 0.0139(11) 0.0045(9)
C1 0.069(3) 0.050(3) 0.074(3) -0.013(2) 0.006(3) -0.007(2)
C2 0.078(4) 0.058(3) 0.065(3) -0.014(3) 0.013(3) -0.011(2)
C3 0.050(3) 0.050(2) 0.060(3) 0.004(2) 0.003(2) -0.019(2)
C4 0.044(2) 0.035(2) 0.077(3) -0.0023(17) 0.004(2) -0.007(2)
C5 0.040(2) 0.043(2) 0.058(3) 0.0072(18) -0.0033(19) -0.0094(19)
C6 0.073(3) 0.055(3) 0.049(3) -0.008(2) 0.012(2) -0.002(2)
C7 0.064(3) 0.042(2) 0.053(3) -0.002(2) 0.011(2) -0.0044(19)
C8 0.098(4) 0.061(3) 0.029(2) -0.014(3) 0.020(2) -0.0005(19)
C9 0.089(4) 0.044(2) 0.054(3) -0.020(2) 0.022(2) -0.001(2)
C10 0.046(2) 0.043(2) 0.041(2) -0.0013(17) 0.0016(17) -0.0095(17)
C11 0.078(3) 0.041(2) 0.0291(19) -0.004(2) -0.0071(19) -0.0022(16)
C12 0.071(3) 0.038(2) 0.039(2) -0.0051(19) -0.002(2) -0.0015(17)
C13 0.057(3) 0.0270(18) 0.047(2) -0.0051(17) -0.0004(19) -0.0091(16)
C14 0.061(3) 0.0245(17) 0.0298(18) -0.0071(16) -0.0030(17) 0.0021(14)
C15 0.041(2) 0.0199(15) 0.0293(17) -0.0024(13) 0.0035(14) 0.0014(13)
C16 0.066(3) 0.0323(18) 0.0298(19) -0.0067(17) 0.0091(18) 0.0024(15)
C17 0.066(3) 0.0314(19) 0.046(2) -0.0029(18) 0.015(2) 0.0145(17)
C18 0.056(2) 0.0211(15) 0.0235(16) -0.0055(14) 0.0041(15) 0.0044(12)
N1 0.0411(19) 0.0370(18) 0.067(2) 0.0014(14) -0.0045(17) -0.0176(16)
N2 0.058(2) 0.0446(18) 0.0326(17) -0.0088(15) 0.0037(15) -0.0132(14)
N3 0.0449(19) 0.0163(13) 0.064(2) -0.0032(12) 0.0124(16) 0.0043(14)
O1W 0.0472(17) 0.0421(15) 0.0632(18) -0.0007(12) 0.0034(14) 0.0031(14)
O2W 0.060(2) 0.088(2) 0.0466(17) -0.0260(17) 0.0040(16) 0.0269(16)
O3W 0.088(3) 0.072(2) 0.078(2) 0.0247(19) 0.020(2) 0.0180(19)
O4W 0.236(14) 0.121(8) 0.070(6) 0.002(9) 0.002(7) 0.063(6)
O5W 0.108(9) 0.268(17) 0.32(2) 0.059(10) 0.078(11) 0.246(17)

loop_
_atom_type_symbol
_atom_type_description
_atom_type_scat_dispersion_real
_atom_type_scat_dispersion_imag
_atom_type_scat_source
C C 0.0033 0.0016 'International Tables Vol C Tables 4.2.6.8 and 6.1.1.4'
H H 0.0000 0.0000 'International Tables Vol C Tables 4.2.6.8 and 6.1.1.4'
N N 0.0061 0.0033 'International Tables Vol C Tables 4.2.6.8 and 6.1.1.4'
O O 0.0106 0.0060 'International Tables Vol C Tables 4.2.6.8 and 6.1.1.4'
Mo Mo -1.6832 0.6857 'International Tables Vol C Tables 4.2.6.8 and 6.1.1.4'
P P 0.1023 0.0942 'International Tables Vol C Tables 4.2.6.8 and 6.1.1.4'
Fe Fe 0.3463 0.8444 'International Tables Vol C Tables 4.2.6.8 and 6.1.1.4'

loop_
_geom_angle_atom_site_label_1
_geom_angle_atom_site_label_2
_geom_angle_atom_site_label_3
_geom_angle_site_symmetry_1
_geom_angle_site_symmetry_3
_geom_angle
O15 Mo1 O4 . . 105.52(10)
O15 Mo1 O11 . . 102.31(9)
O4 Mo1 O11 . . 95.54(8)
O15 Mo1 O19 . . 97.53(9)
O4 Mo1 O19 . . 85.38(8)
O11 Mo1 O19 . . 159.09(8)
O15 Mo1 O5 . . 97.28(9)
O4 Mo1 O5 . . 155.78(8)
O11 Mo1 O5 . . 87.33(7)
O19 Mo1 O5 . . 83.63(8)
O15 Mo1 O14 . . 169.09(9)
O4 Mo1 O14 . . 84.60(7)
O11 Mo1 O14 . . 80.33(7)
O19 Mo1 O14 . . 78.96(7)
O5 Mo1 O14 . . 72.15(7)
O15 Mo1 Mo6 . . 100.21(7)
O4 Mo1 Mo6 . . 48.09(6)
O11 Mo1 Mo6 . . 49.28(5)
O19 Mo1 Mo6 . . 133.10(6)
O5 Mo1 Mo6 . . 135.69(5)
O14 Mo1 Mo6 . . 89.55(5)
O16 Mo2 O3 . . 105.39(9)
O16 Mo2 O1 . . 101.99(9)
O3 Mo2 O1 . . 94.97(8)
O16 Mo2 O20 . . 98.39(9)
O3 Mo2 O20 . . 85.17(8)
O1 Mo2 O20 . . 158.79(8)
O16 Mo2 O5 . . 97.47(9)
O3 Mo2 O5 . . 156.01(8)
O1 Mo2 O5 . . 87.18(7)
O20 Mo2 O5 . . 84.40(8)
O16 Mo2 O14 . . 169.44(9)
O3 Mo2 O14 . . 84.70(7)
O1 Mo2 O14 . . 79.81(7)
O20 Mo2 O14 . . 79.08(8)
O5 Mo2 O14 . . 72.14(7)
O16 Mo2 Mo3 . . 100.51(7)
O3 Mo2 Mo3 . . 47.84(5)
O1 Mo2 Mo3 . . 48.71(5)
O20 Mo2 Mo3 . . 132.49(6)
O5 Mo2 Mo3 . . 134.85(5)
O14 Mo2 Mo3 . . 88.53(5)
O21 Mo3 O3 . . 104.65(9)
O21 Mo3 O1 . . 102.53(9)
O3 Mo3 O1 . . 95.50(8)
O21 Mo3 O17 . . 98.97(9)
O3 Mo3 O17 . . 83.31(8)
O1 Mo3 O17 . . 158.03(8)
O21 Mo3 O10 . . 98.80(9)
O3 Mo3 O10 . . 155.19(8)
O1 Mo3 O10 . . 87.13(7)
O17 Mo3 O10 . . 85.16(8)
O21 Mo3 O6 . . 170.46(9)
O3 Mo3 O6 . . 83.39(7)
O1 Mo3 O6 . . 81.45(7)
O17 Mo3 O6 . . 76.62(7)
O10 Mo3 O6 . . 72.58(7)
O21 Mo3 Mo2 . . 100.37(8)
O3 Mo3 Mo2 . . 48.11(6)
O1 Mo3 Mo2 . . 49.00(5)
O17 Mo3 Mo2 . . 130.81(6)
O10 Mo3 Mo2 . . 134.93(5)
O6 Mo3 Mo2 . . 88.80(5)
O7 Mo4 O2 . . 104.88(9)
O7 Mo4 O12 . . 101.90(9)
O2 Mo4 O12 . . 95.48(8)
O7 Mo4 O13 . . 96.81(9)
O2 Mo4 O13 . . 85.82(8)
O12 Mo4 O13 . . 160.21(8)
O7 Mo4 O8 . . 98.01(9)
O2 Mo4 O8 . . 155.88(7)
O12 Mo4 O8 . . 87.04(7)
O13 Mo4 O8 . . 84.00(8)
O7 Mo4 O9 . . 170.76(9)
O2 Mo4 O9 . . 83.57(7)
O12 Mo4 O9 . . 80.65(7)
O13 Mo4 O9 . . 79.87(7)
O8 Mo4 O9 . . 73.15(7)
O7 Mo4 Mo5 . . 99.81(7)
O2 Mo4 Mo5 . . 48.15(6)
O12 Mo4 Mo5 . . 49.01(5)
O13 Mo4 Mo5 . . 133.66(6)
O8 Mo4 Mo5 . . 135.05(5)
O9 Mo4 Mo5 . . 88.58(5)
O24 Mo5 O2 . . 104.78(9)
O24 Mo5 O12 . . 101.68(9)
O2 Mo5 O12 . . 95.52(8)
O24 Mo5 O25 . . 98.24(9)
O2 Mo5 O25 . . 85.71(8)
O12 Mo5 O25 . . 158.99(8)
O24 Mo5 O10 . . 98.14(9)
O2 Mo5 O10 . . 156.14(8)
O12 Mo5 O10 . . 86.12(7)
O25 Mo5 O10 . . 84.53(8)
O24 Mo5 O6 . . 170.58(9)
O2 Mo5 O6 . . 83.94(7)
O12 Mo5 O6 . . 80.69(7)
O25 Mo5 O6 . . 78.59(7)
O10 Mo5 O6 . . 72.81(7)
O24 Mo5 Mo4 . . 99.57(7)
O2 Mo5 Mo4 . . 48.20(5)
O12 Mo5 Mo4 . . 49.00(5)
O25 Mo5 Mo4 . . 133.46(6)
O10 Mo5 Mo4 . . 134.18(5)
O6 Mo5 Mo4 . . 88.89(5)
O18 Mo6 O4 . . 105.76(9)
O18 Mo6 O11 . . 102.17(9)
O4 Mo6 O11 . . 95.42(8)
O18 Mo6 O22 . . 98.89(9)
O4 Mo6 O22 . . 85.10(8)
O11 Mo6 O22 . . 157.93(8)
O18 Mo6 O8 . . 98.23(9)
O4 Mo6 O8 . . 154.95(8)
O11 Mo6 O8 . . 86.31(7)
O22 Mo6 O8 . . 84.20(8)
O18 Mo6 O9 . . 170.35(8)
O4 Mo6 O9 . . 82.86(7)
O11 Mo6 O9 . . 80.92(7)
O22 Mo6 O9 . . 77.25(7)
O8 Mo6 O9 . . 72.71(7)
O18 Mo6 Mo1 . . 100.29(7)
O4 Mo6 Mo1 . . 48.02(6)
O11 Mo6 Mo1 . . 49.21(5)
O22 Mo6 Mo1 . . 132.61(6)
O8 Mo6 Mo1 . . 134.43(5)
O9 Mo6 Mo1 . . 88.67(5)
O1 Fe1 O1 . 3_655 180.0
O1 Fe1 O12 . . 96.66(7)
O1 Fe1 O12 3_655 . 83.34(7)
O1 Fe1 O12 . 3_655 83.34(7)
O1 Fe1 O12 3_655 3_655 96.66(7)
O12 Fe1 O12 . 3_655 180.0
O1 Fe1 O11 . 3_655 83.23(7)
O1 Fe1 O11 3_655 3_655 96.77(7)
O12 Fe1 O11 . 3_655 84.77(7)
O12 Fe1 O11 3_655 3_655 95.23(7)
O1 Fe1 O11 . . 96.77(7)
O1 Fe1 O11 3_655 . 83.23(7)
O12 Fe1 O11 . . 95.23(7)
O12 Fe1 O11 3_655 . 84.77(7)
O11 Fe1 O11 3_655 . 180.00(8)
O9 P1 O6 . . 108.99(10)
O9 P1 O14 . . 110.30(10)
O6 P1 O14 . . 109.69(11)
O9 P1 O23 . . 111.56(11)
O6 P1 O23 . . 110.98(11)
O14 P1 O23 . . 105.27(10)
O25 P2 O17 . . 113.79(11)
O25 P2 O26 . . 108.40(13)
O17 P2 O26 . . 112.16(12)
O25 P2 O30 . . 108.66(12)
O17 P2 O30 . . 104.83(12)
O26 P2 O30 . . 108.83(14)
O27 P3 O22 . . 111.18(12)
O27 P3 O13 . . 109.22(12)
O22 P3 O13 . . 112.79(11)
O27 P3 O28 . . 108.55(14)
O22 P3 O28 . . 109.08(13)
O13 P3 O28 . . 105.81(13)
O29 P4 O20 . . 111.02(14)
O29 P4 O19 . . 110.93(13)
O20 P4 O19 . . 112.99(11)
O29 P4 O31 . . 110.87(13)
O20 P4 O31 . . 107.43(13)
O19 P4 O31 . . 103.30(12)
Mo3 O1 Mo2 . . 82.29(7)
Mo3 O1 Fe1 . . 134.08(9)
Mo2 O1 Fe1 . . 134.77(10)
Mo5 O2 Mo4 . . 83.65(7)
Mo3 O3 Mo2 . . 84.05(7)
Mo1 O4 Mo6 . . 83.89(7)
Mo2 O5 Mo1 . . 113.48(8)
Mo2 O5 H5A . . 110.0
Mo1 O5 H5A . . 108.1
P1 O6 Mo5 . . 126.25(11)
P1 O6 Mo3 . . 124.88(10)
Mo5 O6 Mo3 . . 99.06(7)
Mo4 O8 Mo6 . . 114.22(8)
Mo4 O8 H8A . . 108.8
Mo6 O8 H8A . . 109.4
P1 O9 Mo4 . . 126.86(11)
P1 O9 Mo6 . . 124.54(10)
Mo4 O9 Mo6 . . 99.40(7)
Mo3 O10 Mo5 . . 115.08(9)
Mo3 O10 H10A . . 108.6
Mo5 O10 H10A . . 110.8
Mo1 O11 Mo6 . . 81.51(7)
Mo1 O11 Fe1 . . 133.72(9)
Mo6 O11 Fe1 . . 135.33(9)
Mo4 O12 Mo5 . . 81.99(7)
Mo4 O12 Fe1 . . 135.11(9)
Mo5 O12 Fe1 . . 134.54(9)
P3 O13 Mo4 . . 133.36(12)
P1 O14 Mo1 . . 125.46(11)
P1 O14 Mo2 . . 126.90(11)
Mo1 O14 Mo2 . . 101.63(7)
P2 O17 Mo3 . . 129.14(12)
P4 O19 Mo1 . . 135.50(13)
P4 O20 Mo2 . . 135.79(12)
P3 O22 Mo6 . . 133.58(12)
P1 O23 H23A . . 118.4
P2 O25 Mo5 . . 130.49(12)
P2 O26 H26A . . 121.5
P3 O28 H28A . . 116(5)
P2 O30 H30A . . 111.0
P4 O31 H31A . . 118.8
N1 C1 C2 . . 120.8(5)
N1 C1 H1 . . 119.6
C2 C1 H1 . . 119.6
C1 C2 C3 . . 120.0(5)
C1 C2 H2 . . 120.0
C3 C2 H2 . . 120.0
C2 C3 C4 . . 117.8(4)
C2 C3 C6 . . 118.3(4)
C4 C3 C6 . . 123.9(4)
C5 C4 C3 . . 119.9(4)
C5 C4 H4 . . 120.1
C3 C4 H4 . . 120.1
N1 C5 C4 . . 118.9(4)
N1 C5 H5 . . 120.5
C4 C5 H5 . . 120.5
C7 C6 C3 . . 125.1(4)
C7 C6 H6 . . 117.5
C3 C6 H6 . . 117.5
C6 C7 C10 . . 124.0(4)
C6 C7 H7 . . 118.0
C10 C7 H7 . . 118.0
N2 C8 C9 . . 120.8(4)
N2 C8 H8 . . 119.6
C9 C8 H8 . . 119.6
C8 C9 C10 . . 119.9(4)
C8 C9 H9 . . 120.1
C10 C9 H9 . . 120.1
C11 C10 C9 . . 117.8(4)
C11 C10 C7 . . 117.9(4)
C9 C10 C7 . . 124.2(4)
C12 C11 C10 . . 120.2(4)
C12 C11 H11 . . 119.9
C10 C11 H11 . . 119.9
N2 C12 C11 . . 120.5(4)
N2 C12 H12 . . 119.8
C11 C12 H12 . . 119.8
N3 C13 C14 . . 119.6(3)
N3 C13 H13 . . 120.2
C14 C13 H13 . . 120.2
C13 C14 C15 . . 120.1(3)
C13 C14 H14 . . 119.9
C15 C14 H14 . . 119.9
C16 C15 C14 . . 117.8(3)
C16 C15 C18 . . 122.9(3)
C14 C15 C18 . . 119.2(3)
C17 C16 C15 . . 120.2(4)
C17 C16 H16 . . 119.9
C15 C16 H16 . . 119.9
N3 C17 C16 . . 119.5(3)
N3 C17 H17 . . 120.3
C16 C17 H17 . . 120.3
C18 C18 C15 3_676 . 125.7(4)
C18 C18 H18 3_676 . 117.2
C15 C18 H18 . . 117.2
C5 N1 C1 . . 122.7(4)
C5 N1 H1A . . 124.5
C1 N1 H1A . . 112.7
C8 N2 C12 . . 120.9(3)
C8 N2 H2A . . 118.0
C12 N2 H2A . . 119.6
C13 N3 C17 . . 122.7(3)
C13 N3 H3A . . 125.2
C17 N3 H3A . . 112.0
H1WA O1W H1WB . . 97.3
H2WA O2W H2WB . . 109.4
H3WA O3W H3WB . . 130.1
O5W O4W H4WA . . 143.1
O5W O4W H4WB . . 111.8
H4WA O4W H4WB . . 105.0

loop_
_geom_bond_atom_site_label_1
_geom_bond_atom_site_label_2
_geom_bond_site_symmetry_2
_geom_bond_distance
Mo1 O15 . 1.673(2)
Mo1 O4 . 1.9276(19)
Mo1 O11 . 1.9736(17)
Mo1 O19 . 2.0532(19)
Mo1 O5 . 2.1062(19)
Mo1 O14 . 2.2592(18)
Mo1 Mo6 . 2.5782(3)
Mo2 O16 . 1.670(2)
Mo2 O3 . 1.9487(19)
Mo2 O1 . 1.9830(18)
Mo2 O20 . 2.0290(19)
Mo2 O5 . 2.0933(19)
Mo2 O14 . 2.2711(18)
Mo2 Mo3 . 2.6039(4)
Mo3 O21 . 1.666(2)
Mo3 O3 . 1.9408(19)
Mo3 O1 . 1.9743(18)
Mo3 O17 . 2.0715(19)
Mo3 O10 . 2.0789(19)
Mo3 O6 . 2.3146(19)
Mo4 O7 . 1.6751(19)
Mo4 O2 . 1.9419(18)
Mo4 O12 . 1.9733(18)
Mo4 O13 . 2.042(2)
Mo4 O8 . 2.0819(18)
Mo4 O9 . 2.2948(18)
Mo4 Mo5 . 2.5890(4)
Mo5 O24 . 1.670(2)
Mo5 O2 . 1.9404(19)
Mo5 O12 . 1.9734(18)
Mo5 O25 . 2.0494(19)
Mo5 O10 . 2.0823(19)
Mo5 O6 . 2.3006(18)
Mo6 O18 . 1.677(2)
Mo6 O4 . 1.9295(19)
Mo6 O11 . 1.9757(18)
Mo6 O22 . 2.0527(19)
Mo6 O8 . 2.0953(18)
Mo6 O9 . 2.3043(18)
Fe1 O1 . 2.1401(18)
Fe1 O1 3_655 2.1401(18)
Fe1 O12 . 2.1751(18)
Fe1 O12 3_655 2.1751(18)
Fe1 O11 3_655 2.1857(18)
Fe1 O11 . 2.1858(18)
P1 O9 . 1.5277(19)
P1 O6 . 1.528(2)
P1 O14 . 1.5283(18)
P1 O23 . 1.5368(19)
P2 O25 . 1.518(2)
P2 O17 . 1.523(2)
P2 O26 . 1.526(2)
P2 O30 . 1.553(2)
P3 O27 . 1.505(2)
P3 O22 . 1.520(2)
P3 O13 . 1.524(2)
P3 O28 . 1.570(2)
P4 O29 . 1.506(2)
P4 O20 . 1.520(2)
P4 O19 . 1.526(2)
P4 O31 . 1.561(2)
O5 H5A . 0.8591
O8 H8A . 0.8411
O10 H10A . 0.8960
O23 H23A . 0.8711
O26 H26A . 1.0107
O28 H28A . 0.68(5)
O30 H30A . 0.8792
O31 H31A . 0.9642
C1 N1 . 1.325(6)
C1 C2 . 1.348(6)
C1 H1 . 0.9300
C2 C3 . 1.378(6)
C2 H2 . 0.9300
C3 C4 . 1.400(6)
C3 C6 . 1.478(6)
C4 C5 . 1.379(6)
C4 H4 . 0.9300
C5 N1 . 1.321(5)
C5 H5 . 0.9300
C6 C7 . 1.284(6)
C6 H6 . 0.9300
C7 C10 . 1.474(5)
C7 H7 . 0.9300
C8 N2 . 1.331(5)
C8 C9 . 1.358(6)
C8 H8 . 0.9300
C9 C10 . 1.391(6)
C9 H9 . 0.9300
C10 C11 . 1.379(5)
C11 C12 . 1.363(5)
C11 H11 . 0.9300
C12 N2 . 1.337(5)
C12 H12 . 0.9300
C13 N3 . 1.323(5)
C13 C14 . 1.369(5)
C13 H13 . 0.9300
C14 C15 . 1.387(5)
C14 H14 . 0.9300
C15 C16 . 1.382(5)
C15 C18 . 1.469(4)
C16 C17 . 1.368(5)
C16 H16 . 0.9300
C17 N3 . 1.332(5)
C17 H17 . 0.9300
C18 C18 3_676 1.318(6)
C18 H18 . 0.9300
N1 H1A . 0.9462
N2 H2A . 1.0241
N3 H3A . 0.9327
O1W H1WA . 0.9441
O1W H1WB . 1.0004
O2W H2WA . 0.8635
O2W H2WB . 0.9157
O3W H3WA . 0.8382
O3W H3WB . 0.8507
O4W O5W . 1.71(2)
O4W H4WA . 0.9049
O4W H4WB . 0.8894

_cod_database_fobs_code 2021275
